data_3000559
loop_
_publ_author_name
'Gogoi, Diptajyoti'
'Sasaki, Toshiyuki'
'Kalita, Nabadeep'
'Sethi, Tapaswini'
'Ichiyanagi, Kouhei'
'Nakane, Takanori'
'Kawamoto, Akihiro'
'Das, Dinabandhu'
'Kurisu, Genji'
'Thakuria, Ranjit'

_publ_section_title
;
 Tuning of a Hydrogen-Bonded Organic Framework by Liquid-Assisted
 Mechanosynthesis between Trans-Aconitic Acid and Isonicotinamide
;
_journal_name_full 'Chemistry A European Journal'
_journal_page_first e202403427(1)
_journal_page_last e202403427(10)
_journal_paper_doi 10.1002/chem.202403427
_journal_volume 31
_journal_year 2025
_chemical_formula_moiety 'C6 H6 O6, 1.5(C6 H6 N2 O), 1.168(C2 H3 N)'
_chemical_formula_sum 'C17.34 H18.5 N4.17 O7.5'
_chemical_formula_weight 405.23
_space_group_crystal_system triclinic
_space_group_IT_number 2
_space_group_name_Hall '-P 1'
_space_group_name_H-M_alt 'P -1'
_atom_sites_solution_hydrogens geom
_atom_sites_solution_primary dual
_audit_creation_date 2024-03-27
_audit_creation_method
;
Olex2 1.5
(compiled 2022.04.07 svn.rca3783a0 for OlexSys, GUI svn.r6498)
;
_cell_angle_alpha 78.119(2)
_cell_angle_beta 84.652(2)
_cell_angle_gamma 88.580(2)
_cell_formula_units_Z 4
_cell_length_a 6.98750(10)
_cell_length_b 15.1552(3)
_cell_length_c 19.5219(4)
_cell_measurement_reflns_used 14841
_cell_measurement_temperature 100(2)
_cell_measurement_theta_max 33.1960
_cell_measurement_theta_min 2.1620
_cell_volume 2014.18(7)
_computing_cell_refinement 'CrysAlisPro 1.171.40.53 (Rigaku OD, 2019)'
_computing_data_reduction 'CrysAlisPro 1.171.40.53 (Rigaku OD, 2019)'
_computing_molecular_graphics 'Olex2 1.5 (Dolomanov et al., 2009)'
_computing_publication_material 'Olex2 1.5 (Dolomanov et al., 2009)'
_computing_structure_refinement 'SHELXL 2018/3 (Sheldrick, 2015)'
_computing_structure_solution 'SHELXT 2018/2 (Sheldrick, 2018)'
_diffrn_ambient_temperature 100(2)
_diffrn_detector 'Dectris Eiger X 1M'
_diffrn_detector_area_resol_mean 13.3333
_diffrn_measured_fraction_theta_full 0.998
_diffrn_measured_fraction_theta_max 0.997
_diffrn_measurement_device_type 'DECTRIS EIGER X 1M'
_diffrn_measurement_method 'Shutterless \w scans'
_diffrn_orient_matrix_type 'CrysAlisPro convention (1999,Acta A55,543-557)'
_diffrn_orient_matrix_UB_11 -0.0050608000
_diffrn_orient_matrix_UB_12 0.0154623000
_diffrn_orient_matrix_UB_13 -0.0421661000
_diffrn_orient_matrix_UB_21 0.0444486000
_diffrn_orient_matrix_UB_22 0.0486932000
_diffrn_orient_matrix_UB_23 0.0009354000
_diffrn_orient_matrix_UB_31 0.1078044000
_diffrn_orient_matrix_UB_32 -0.0196911000
_diffrn_orient_matrix_UB_33 -0.0065262000
_diffrn_radiation_monochromator synchrotron
_diffrn_radiation_probe x-ray
_diffrn_radiation_type synchrotron
_diffrn_radiation_wavelength 0.812
_diffrn_reflns_av_R_equivalents 0.0288
_diffrn_reflns_av_unetI/netI 0.0221
_diffrn_reflns_Laue_measured_fraction_full 0.998
_diffrn_reflns_Laue_measured_fraction_max 0.997
_diffrn_reflns_limit_h_max 8
_diffrn_reflns_limit_h_min -8
_diffrn_reflns_limit_k_max 18
_diffrn_reflns_limit_k_min -18
_diffrn_reflns_limit_l_max 24
_diffrn_reflns_limit_l_min -24
_diffrn_reflns_number 20365
_diffrn_reflns_point_group_measured_fraction_full 0.998
_diffrn_reflns_point_group_measured_fraction_max 0.997
_diffrn_reflns_theta_full 29.157
_diffrn_reflns_theta_max 30.497
_diffrn_reflns_theta_min 1.569
_diffrn_source 'Synchrotron radiation SPring-8 BL40XU'
_exptl_absorpt_coefficient_mu 0.148
_exptl_absorpt_correction_T_max 1.00000
_exptl_absorpt_correction_T_min 0.83307
_exptl_absorpt_correction_type multi-scan
_exptl_absorpt_process_details
;
CrysAlisPro 1.171.40.53 (Rigaku Oxford Diffraction, 2019)
Empirical absorption correction using spherical harmonics,
 implemented in SCALE3 ABSPACK scaling algorithm.
;
_exptl_crystal_density_diffrn 1.336
_exptl_crystal_description plate
_exptl_crystal_F_000 847
_refine_diff_density_max 0.689
_refine_diff_density_min -0.529
_refine_diff_density_rms 0.113
_refine_ls_extinction_coef 0.158(7)
_refine_ls_extinction_expression Fc^*^=kFc[1+0.001xFc^2^\l^3^/sin(2\q)]^-1/4^
_refine_ls_extinction_method 'SHELXL-2018/3 (Sheldrick 2018)'
_refine_ls_goodness_of_fit_ref 1.036
_refine_ls_hydrogen_treatment mixed
_refine_ls_matrix_type full
_refine_ls_number_parameters 676
_refine_ls_number_reflns 8226
_refine_ls_number_restraints 63
_refine_ls_restrained_S_all 1.061
_refine_ls_R_factor_all 0.0694
_refine_ls_R_factor_gt 0.0667
_refine_ls_shift/su_max 0.001
_refine_ls_shift/su_mean 0.000
_refine_ls_structure_factor_coef Fsqd
_refine_ls_weighting_details 'w=1/[\s^2^(Fo^2^)+(0.1230P)^2^+0.9835P] where P=(Fo^2^+2Fc^2^)/3'
_refine_ls_weighting_scheme calc
_refine_ls_wR_factor_gt 0.1886
_refine_ls_wR_factor_ref 0.1916
_reflns_Friedel_coverage 0.000
_reflns_Friedel_fraction_full .
_reflns_Friedel_fraction_max .
_reflns_number_gt 7481
_reflns_number_total 8226
_reflns_threshold_expression 'I > 2\s(I)'
_cod_data_source_file 1TACA1INA-EtACN_fill.cif
_cod_data_source_block 1taca1ina-etacn
_cod_depositor_comments 'Releasing structure 3000559 into public domain as published material.'
_cod_original_formula_sum 'C17.34 H18.50 N4.17 O7.50'
_cod_database_code 3000559
_shelx_shelxl_version_number 2018/3
_chemical_oxdiff_formula 'C11 H10 N O'
_shelx_space_group_comment
;
The symmetry employed for this shelxl refinement is uniquely defined
by the following loop, which should always be used as a source of
symmetry information in preference to the above space-group names.
They are only intended as comments.
;
_olex2_refinement_description
;
1. Fixed Uiso
 At 1.2 times of:
  All C(H) groups, All C(H,H) groups, All N(H,H) groups
 At 1.5 times of:
  All C(H,H,H) groups, All O(H) groups
2. Uiso/Uaniso restraints and constraints
Uanis(C68) \\sim Ueq, Uanis(N70) \\sim Ueq, Uanis(C69) \\sim Ueq, Uanis(N64)
\\sim Ueq, Uanis(C63) \\sim Ueq, Uanis(C62) \\sim Ueq: with sigma of 0.01 and
sigma for terminal atoms of 0.02
3. Rigid body (RIGU) restrains
 N70, C69, C68, N64, C63, C62, C65, N67, C66
 with sigma for 1-2 distances of 0.004 and sigma for 1-3 distances of 0.004
4. Others
 Sof(O55B)=Sof(H55B)=Sof(O56B)=Sof(C28)=Sof(C29)=Sof(H29)=Sof(C33)=Sof(H33)=
 Sof(N31)=Sof(C34)=Sof(C32)=Sof(H32)=Sof(N36)=Sof(H36A)=Sof(H36B)=Sof(O37)=
 Sof(C30)=Sof(H30)=Sof(O43B)=Sof(O44B)=Sof(H44B)=1-FVAR(1)
 Sof(O44A)=Sof(H44A)=Sof(O43A)=Sof(O27)=Sof(C19)=Sof(N26)=Sof(H26A)=Sof(H26B)=
 Sof(C21)=Sof(H21)=Sof(N22)=Sof(C23)=Sof(H23)=Sof(C20)=Sof(H20)=Sof(C24)=
 Sof(H24)=Sof(C25)=Sof(O56A)=Sof(O55A)=Sof(H55A)=FVAR(1)
 Sof(N67)=Sof(C65)=Sof(H65A)=Sof(H65B)=Sof(H65C)=Sof(C66)=FVAR(2)
 Sof(C63)=Sof(N64)=Sof(C62)=Sof(H62A)=Sof(H62B)=Sof(H62C)=FVAR(3)
 Sof(C69)=Sof(N70)=Sof(C68)=Sof(H68A)=Sof(H68B)=Sof(H68C)=FVAR(4)
5.a Secondary CH2 refined with riding coordinates:
 C51(H51A,H51B), C39(H39A,H39B)
5.b Aromatic/amide H refined with riding coordinates:
 C6(H6), C11(H11), C14(H14), C3(H3), C53(H53), C12(H12), C5(H5), C2(H2),
 C41(H41), C15(H15), C21(H21), C23(H23), C20(H20), C24(H24), C29(H29), C33(H33),
  C32(H32), C30(H30)
5.c X=CH2 refined with riding coordinates:
 N17(H17A,H17B), N8(H8A,H8B), N26(H26A,H26B), N36(H36A,H36B)
5.d Idealised Me refined as rotating group:
 C65(H65A,H65B,H65C), C68(H68A,H68B,H68C), C62(H62A,H62B,H62C)
5.e Idealised tetrahedral OH refined as rotating group:
 O60(H60), O57(H57), O48(H48), O44A(H44A), O45(H45), O55B(H55B), O44B(H44B),
 O55A(H55A)
;
_olex2_submission_special_instructions 'No special instructions were received'
_oxdiff_exptl_absorpt_empirical_details
;
Empirical correction (ABSPACK) includes:
- Absorption correction using spherical harmonics
- Frame scaling
- Detector area scaling
;
_oxdiff_exptl_absorpt_empirical_full_max 1.793
_oxdiff_exptl_absorpt_empirical_full_min 0.655

loop_
_space_group_symop_operation_xyz
'x, y, z'
'-x, -y, -z'

loop_
_atom_site_label
_atom_site_type_symbol
_atom_site_fract_x
_atom_site_fract_y
_atom_site_fract_z
_atom_site_U_iso_or_equiv
_atom_site_adp_type
_atom_site_occupancy
_atom_site_site_symmetry_order
_atom_site_calc_flag
_atom_site_refinement_flags_posn
_atom_site_refinement_flags_adp
_atom_site_refinement_flags_occupancy
_atom_site_disorder_assembly
_atom_site_disorder_group
O58 O 0.41969(18) 1.27994(8) 0.05170(7) 0.0315(3) Uani 1 1 d . . . . .
O46 O 1.08762(19) 0.80468(8) 0.94942(7) 0.0328(3) Uani 1 1 d . . . . .
O60 O 0.22032(19) 0.91066(8) 0.20037(7) 0.0315(3) Uani 1 1 d . . . . .
H60 H 0.233881 0.859356 0.190481 0.047 Uiso 1 1 calc R U . . .
O18 O 0.22779(18) 0.74723(8) 0.18165(7) 0.0307(3) Uani 1 1 d . . . . .
O9 O 1.27860(18) 0.33618(8) 0.81999(7) 0.0312(3) Uani 1 1 d . . . . .
O57 O 0.24530(18) 1.26074(8) 0.15575(7) 0.0303(3) Uani 1 1 d . . . . .
H57 H 0.256460 1.317001 0.149068 0.045 Uiso 1 1 calc R U . . .
O49 O 1.16803(19) 0.49781(8) 0.91373(7) 0.0337(3) Uani 1 1 d . . . . .
O48 O 1.29158(19) 0.50813(8) 0.80251(7) 0.0325(3) Uani 1 1 d . . . . .
H48 H 1.284628 0.451637 0.813314 0.049 Uiso 1 1 calc R U . . .
O61 O 0.33234(19) 0.95661(8) 0.08773(7) 0.0328(3) Uani 1 1 d . . . . .
O44A O 1.0446(15) 0.7031(9) 0.7290(6) 0.049(3) Uani 0.502(5) 1 d . . P A 1
H44A H 0.991082 0.719113 0.691620 0.060(18) Uiso 0.502(5) 1 calc R . P A 1
O45 O 1.24231(18) 0.83579(8) 0.84151(7) 0.0318(3) Uani 1 1 d . . . . .
H45 H 1.234427 0.888825 0.848175 0.048 Uiso 1 1 calc R U . . .
O55B O 0.4703(12) 1.0669(5) 0.2737(4) 0.0300(12) Uani 0.498(5) 1 d . . P A 2
H55B H 0.526093 1.052994 0.310747 0.045 Uiso 0.498(5) 1 calc R U P A 2
N17 N 0.3805(2) 0.77077(9) 0.07212(8) 0.0265(3) Uani 1 1 d . . . . .
H17A H 0.385419 0.829394 0.069267 0.032 Uiso 1 1 calc R U . . .
H17B H 0.429284 0.747119 0.036725 0.032 Uiso 1 1 calc R U . . .
N8 N 1.1194(2) 0.30494(9) 0.92853(8) 0.0277(3) Uani 1 1 d . . . . .
H8A H 1.116400 0.362021 0.931805 0.033 Uiso 1 1 calc R U . . .
H8B H 1.067427 0.263736 0.963339 0.033 Uiso 1 1 calc R U . . .
O56B O 0.2187(8) 1.0095(6) 0.3440(5) 0.0435(14) Uani 0.498(5) 1 d . . P A 2
N13 N 0.2606(2) 0.43285(9) 0.14368(8) 0.0269(3) Uani 1 1 d . . . . .
N4 N 1.2278(2) 0.00320(9) 0.85475(8) 0.0280(3) Uani 1 1 d . . . . .
O43A O 1.308(4) 0.7613(12) 0.6583(12) 0.075(4) Uani 0.502(5) 1 d . . P A 1
C6 C 1.1696(2) 0.11329(11) 0.92632(9) 0.0286(4) Uani 1 1 d . . . . .
H6 H 1.135466 0.126373 0.971438 0.034 Uiso 1 1 calc R U . . .
C11 C 0.3372(2) 0.57900(11) 0.07434(9) 0.0270(4) Uani 1 1 d . . . . .
H11 H 0.380787 0.615197 0.030139 0.032 Uiso 1 1 calc R U . . .
C14 C 0.2145(2) 0.47032(11) 0.19957(9) 0.0283(4) Uani 1 1 d . . . . .
H14 H 0.172355 0.432422 0.243205 0.034 Uiso 1 1 calc R U . . .
C51 C 0.1537(2) 1.07728(11) 0.22773(9) 0.0265(4) Uani 1 1 d . . . . .
H51A H 0.031703 1.043273 0.235619 0.032 Uiso 1 1 calc R U . . .
H51B H 0.121303 1.141672 0.225761 0.032 Uiso 1 1 calc R U . . .
C3 C 1.2630(3) 0.07007(12) 0.79849(10) 0.0316(4) Uani 1 1 d . . . . .
H3 H 1.294570 0.054982 0.753895 0.038 Uiso 1 1 calc R U . . .
C53 C 0.3325(2) 1.13213(11) 0.10701(9) 0.0256(4) Uani 1 1 d . . . . .
H53 H 0.393931 1.112294 0.067326 0.031 Uiso 1 1 calc R U . . .
C12 C 0.3191(2) 0.48632(11) 0.08214(9) 0.0282(4) Uani 1 1 d . . . . .
H12 H 0.349449 0.459914 0.042320 0.034 Uiso 1 1 calc R U . . .
C39 C 1.3528(3) 0.69072(11) 0.77549(9) 0.0285(4) Uani 1 1 d . . . . .
H39A H 1.449147 0.648633 0.759430 0.034 Uiso 1 1 calc R U . . .
H39B H 1.423077 0.742777 0.784040 0.034 Uiso 1 1 calc R U . . .
C1 C 1.2068(2) 0.18270(11) 0.86770(9) 0.0247(3) Uani 1 1 d . . . . .
C54 C 0.3357(2) 1.23153(11) 0.10319(9) 0.0254(4) Uani 1 1 d . . . . .
C10 C 0.2904(2) 0.61791(10) 0.13240(9) 0.0237(3) Uani 1 1 d . . . . .
C5 C 1.1835(2) 0.02444(11) 0.91742(10) 0.0290(4) Uani 1 1 d . . . . .
H5 H 1.160507 -0.022863 0.957466 0.035 Uiso 1 1 calc R U . . .
C2 C 1.2551(3) 0.16038(12) 0.80269(10) 0.0303(4) Uani 1 1 d . . . . .
H2 H 1.282225 0.206115 0.761863 0.036 Uiso 1 1 calc R U . . .
C7 C 1.2021(2) 0.28112(11) 0.87134(9) 0.0257(3) Uani 1 1 d . . . . .
C16 C 0.2995(2) 0.71810(11) 0.12975(9) 0.0245(3) Uani 1 1 d . . . . .
C42 C 1.1630(2) 0.78069(11) 0.89681(10) 0.0278(4) Uani 1 1 d . . . . .
C41 C 1.1683(2) 0.68283(11) 0.89463(10) 0.0283(4) Uani 1 1 d . . . . .
H41 H 1.106642 0.643491 0.934348 0.034 Uiso 1 1 calc R U . . .
C15 C 0.2263(2) 0.56238(11) 0.19600(9) 0.0275(4) Uani 1 1 d . . . . .
H15 H 0.191071 0.587140 0.236345 0.033 Uiso 1 1 calc R U . . .
C52 C 0.2553(2) 1.06721(11) 0.15837(9) 0.0248(3) Uani 1 1 d . . . . .
C59 C 0.2746(2) 0.97249(11) 0.14471(9) 0.0255(4) Uani 1 1 d . . . . .
C47 C 1.2313(2) 0.54225(11) 0.85731(9) 0.0279(4) Uani 1 1 d . . . . .
O27 O 0.4468(9) 0.9415(4) 0.4409(4) 0.0462(14) Uani 0.502(5) 1 d . . P A 1
C40 C 1.2494(2) 0.64390(11) 0.84353(9) 0.0272(4) Uani 1 1 d . . . . .
C38 C 1.2242(5) 0.72386(15) 0.71761(13) 0.0543(7) Uani 1 1 d . . . . .
C50 C 0.2714(5) 1.04415(15) 0.28870(11) 0.0502(6) Uani 1 1 d . . . . .
C19 C 0.7301(16) 0.8876(7) 0.4938(4) 0.0356(17) Uani 0.502(5) 1 d . . P A 1
N26 N 0.7241(8) 0.9961(4) 0.3836(3) 0.0367(11) Uani 0.502(5) 1 d . . P A 1
H26A H 0.665703 1.031056 0.349910 0.044 Uiso 0.502(5) 1 calc R U P A 1
H26B H 0.850330 0.995926 0.382148 0.044 Uiso 0.502(5) 1 calc R U P A 1
C21 C 0.7097(9) 0.7911(4) 0.6073(3) 0.0417(13) Uani 0.502(5) 1 d . . P A 1
H21 H 0.633285 0.758762 0.646845 0.050 Uiso 0.502(5) 1 calc R U P A 1
N22 N 0.8998(5) 0.7858(3) 0.6075(2) 0.0361(9) Uani 0.502(5) 1 d . . P A 1
C23 C 1.0056(19) 0.8279(11) 0.5508(7) 0.049(2) Uani 0.502(5) 1 d . . P A 1
H23 H 1.141438 0.821777 0.549374 0.059 Uiso 0.502(5) 1 calc R U P A 1
C20 C 0.6182(6) 0.8410(3) 0.5527(2) 0.0420(12) Uani 0.502(5) 1 d . . P A 1
H20 H 0.481836 0.843847 0.554968 0.050 Uiso 0.502(5) 1 calc R U P A 1
C24 C 0.9254(6) 0.8806(3) 0.4934(2) 0.0446(12) Uani 0.502(5) 1 d . . P A 1
H24 H 1.005756 0.911408 0.454241 0.054 Uiso 0.502(5) 1 calc R U P A 1
C25 C 0.6236(6) 0.9447(3) 0.4355(3) 0.0354(10) Uani 0.502(5) 1 d . . P A 1
C28 C 0.7562(16) 0.8749(8) 0.5149(4) 0.0375(18) Uani 0.498(5) 1 d . . P A 2
C29 C 0.8659(6) 0.9345(3) 0.4620(2) 0.0422(12) Uani 0.498(5) 1 d . . P A 2
H29 H 0.998833 0.942800 0.465184 0.051 Uiso 0.498(5) 1 calc R U P A 2
C33 C 0.5673(6) 0.8632(4) 0.5068(2) 0.0493(13) Uani 0.498(5) 1 d . . P A 2
H33 H 0.490233 0.823271 0.541865 0.059 Uiso 0.498(5) 1 calc R U P A 2
N31 N 0.5890(5) 0.9699(3) 0.3983(2) 0.0380(10) Uani 0.498(5) 1 d . . P A 2
C34 C 0.8617(6) 0.8236(4) 0.5758(3) 0.0346(10) Uani 0.498(5) 1 d . . P A 2
C32 C 0.4885(13) 0.9097(7) 0.4474(6) 0.051(2) Uani 0.498(5) 1 d . . P A 2
H32 H 0.358739 0.898519 0.441158 0.061 Uiso 0.498(5) 1 calc R U P A 2
N36 N 0.7578(7) 0.7819(3) 0.6317(3) 0.0343(11) Uani 0.498(5) 1 d . . P A 2
H36A H 0.814057 0.752530 0.668280 0.041 Uiso 0.498(5) 1 calc R U P A 2
H36B H 0.631553 0.783168 0.632846 0.041 Uiso 0.498(5) 1 calc R U P A 2
O37 O 1.0399(12) 0.8258(8) 0.5691(4) 0.0480(16) Uani 0.498(5) 1 d . . P A 2
C30 C 0.7748(9) 0.9813(5) 0.4047(3) 0.0425(14) Uani 0.498(5) 1 d . . P A 2
H30 H 0.847220 1.022612 0.369117 0.051 Uiso 0.498(5) 1 calc R U P A 2
N67 N 0.1324(11) 0.4956(4) 0.3694(2) 0.136(3) Uani 0.736(6) 1 d . . P . .
C65 C 0.1402(11) 0.3812(4) 0.4909(3) 0.106(2) Uani 0.736(6) 1 d . . P . .
H65A H 0.092652 0.411402 0.529012 0.159 Uiso 0.736(6) 1 calc R U P . .
H65B H 0.271465 0.359273 0.497912 0.159 Uiso 0.736(6) 1 calc R U P . .
H65C H 0.056736 0.330232 0.490792 0.159 Uiso 0.736(6) 1 calc R U P . .
C66 C 0.1398(9) 0.4472(4) 0.4214(3) 0.0937(17) Uani 0.736(6) 1 d . . P . .
C69 C 0.9478(16) 0.2411(4) 0.6449(3) 0.124(2) Uani 0.751(7) 1 d . U P . .
N70 N 1.1469(15) 0.2411(5) 0.6378(3) 0.160(3) Uani 0.751(7) 1 d . U P . .
C68 C 0.7362(13) 0.2459(5) 0.6457(3) 0.126(2) Uani 0.751(7) 1 d . U P . .
H68A H 0.683002 0.272441 0.685181 0.189 Uiso 0.751(7) 1 calc R U P . .
H68B H 0.684818 0.185013 0.651044 0.189 Uiso 0.751(7) 1 calc R U P . .
H68C H 0.700481 0.283320 0.601542 0.189 Uiso 0.751(7) 1 calc R U P . .
C63 C 0.6406(15) 0.4535(9) 0.4187(7) 0.195(4) Uani 0.850(8) 1 d . U P . .
N64 N 0.6509(14) 0.3879(8) 0.4769(6) 0.236(5) Uani 0.850(8) 1 d . U P . .
C62 C 0.6384(14) 0.5266(8) 0.3568(3) 0.194(4) Uani 0.850(8) 1 d . U P . .
H62A H 0.759185 0.525958 0.326970 0.291 Uiso 0.850(8) 1 calc R U P . .
H62B H 0.624313 0.584496 0.371681 0.291 Uiso 0.850(8) 1 calc R U P . .
H62C H 0.530382 0.518312 0.330145 0.291 Uiso 0.850(8) 1 calc R U P . .
O43B O 1.055(2) 0.7045(9) 0.7237(5) 0.052(4) Uani 0.498(5) 1 d . . P A 2
O44B O 1.298(4) 0.7806(11) 0.6653(12) 0.063(4) Uani 0.498(5) 1 d . . P A 2
H44B H 1.226798 0.786228 0.632179 0.070(19) Uiso 0.498(5) 1 calc R . P A 2
O56A O 0.4286(12) 1.0461(6) 0.2849(4) 0.0343(13) Uani 0.502(5) 1 d . . P A 1
O55A O 0.1535(7) 1.0044(5) 0.3489(4) 0.0321(11) Uani 0.502(5) 1 d . . P A 1
H55A H 0.221840 0.985733 0.382227 0.048 Uiso 0.502(5) 1 calc R U P A 1

loop_
_atom_site_aniso_label
_atom_site_aniso_U_11
_atom_site_aniso_U_22
_atom_site_aniso_U_33
_atom_site_aniso_U_23
_atom_site_aniso_U_13
_atom_site_aniso_U_12
O58 0.0369(7) 0.0231(6) 0.0334(7) -0.0040(5) -0.0004(5) -0.0018(5)
O46 0.0368(7) 0.0235(6) 0.0377(7) -0.0048(5) -0.0043(5) 0.0005(5)
O60 0.0423(7) 0.0175(6) 0.0341(7) -0.0041(5) -0.0031(5) -0.0005(5)
O18 0.0363(7) 0.0186(6) 0.0361(7) -0.0052(5) 0.0023(5) -0.0009(5)
O9 0.0364(7) 0.0183(6) 0.0376(7) -0.0040(5) -0.0005(5) -0.0018(5)
O57 0.0340(7) 0.0165(5) 0.0389(7) -0.0041(5) 0.0020(5) -0.0025(5)
O49 0.0382(7) 0.0221(6) 0.0404(7) -0.0067(5) -0.0002(5) -0.0003(5)
O48 0.0394(7) 0.0168(6) 0.0407(7) -0.0045(5) -0.0028(5) -0.0010(5)
O61 0.0400(7) 0.0203(6) 0.0361(7) -0.0019(5) -0.0012(5) -0.0018(5)
O44A 0.032(4) 0.043(5) 0.077(7) -0.016(4) -0.027(3) 0.006(3)
O45 0.0352(7) 0.0172(6) 0.0423(7) -0.0057(5) -0.0011(5) -0.0004(5)
O55B 0.025(3) 0.040(3) 0.023(3) 0.001(2) -0.006(2) -0.0048(18)
N17 0.0304(7) 0.0173(6) 0.0316(7) -0.0037(5) -0.0041(6) -0.0011(5)
N8 0.0314(7) 0.0177(6) 0.0345(8) -0.0057(5) -0.0051(6) 0.0004(5)
O56B 0.033(3) 0.060(3) 0.030(2) 0.0084(17) 0.002(3) -0.009(3)
N13 0.0233(7) 0.0192(7) 0.0378(8) -0.0045(6) -0.0040(6) -0.0003(5)
N4 0.0257(7) 0.0194(7) 0.0391(8) -0.0056(6) -0.0044(6) -0.0003(5)
O43A 0.088(5) 0.101(12) 0.031(3) 0.007(7) -0.023(3) 0.004(8)
C6 0.0319(8) 0.0218(8) 0.0329(9) -0.0058(7) -0.0066(7) 0.0000(6)
C11 0.0292(8) 0.0194(8) 0.0308(8) -0.0020(6) -0.0018(6) -0.0007(6)
C14 0.0291(8) 0.0200(8) 0.0332(9) -0.0005(6) -0.0010(7) -0.0012(6)
C51 0.0313(8) 0.0210(7) 0.0266(8) -0.0040(6) -0.0011(6) -0.0002(6)
C3 0.0345(9) 0.0240(8) 0.0364(9) -0.0082(7) 0.0015(7) -0.0016(7)
C53 0.0255(8) 0.0228(8) 0.0293(8) -0.0057(6) -0.0057(6) 0.0011(6)
C12 0.0285(8) 0.0222(8) 0.0338(9) -0.0059(6) -0.0020(7) 0.0002(6)
C39 0.0348(9) 0.0202(8) 0.0298(8) -0.0015(6) -0.0066(7) -0.0011(6)
C1 0.0214(7) 0.0187(8) 0.0345(9) -0.0053(6) -0.0067(6) 0.0008(6)
C54 0.0232(7) 0.0211(8) 0.0335(9) -0.0058(6) -0.0101(6) 0.0016(6)
C10 0.0202(7) 0.0165(7) 0.0334(8) -0.0019(6) -0.0051(6) -0.0002(5)
C5 0.0313(8) 0.0201(8) 0.0351(9) -0.0021(6) -0.0076(7) -0.0001(6)
C2 0.0335(9) 0.0207(8) 0.0352(9) -0.0035(7) 0.0001(7) -0.0012(6)
C7 0.0232(7) 0.0194(8) 0.0351(9) -0.0046(6) -0.0080(6) 0.0009(6)
C16 0.0226(7) 0.0179(7) 0.0330(8) -0.0036(6) -0.0063(6) 0.0005(6)
C42 0.0234(8) 0.0194(8) 0.0408(9) -0.0033(7) -0.0104(7) 0.0007(6)
C41 0.0266(8) 0.0194(8) 0.0376(9) -0.0017(7) -0.0057(7) -0.0009(6)
C15 0.0289(8) 0.0218(8) 0.0310(9) -0.0047(6) -0.0010(6) 0.0001(6)
C52 0.0236(7) 0.0245(8) 0.0266(8) -0.0044(6) -0.0066(6) 0.0016(6)
C59 0.0241(8) 0.0247(8) 0.0283(8) -0.0051(6) -0.0059(6) 0.0002(6)
C47 0.0234(8) 0.0226(8) 0.0371(9) -0.0032(7) -0.0072(7) 0.0004(6)
O27 0.031(3) 0.069(4) 0.0316(19) 0.007(3) -0.0020(17) -0.005(2)
C40 0.0236(8) 0.0222(8) 0.0354(9) -0.0024(7) -0.0084(6) -0.0007(6)
C38 0.088(2) 0.0344(11) 0.0483(14) -0.0148(10) -0.0400(14) 0.0195(12)
C50 0.088(2) 0.0342(11) 0.0341(12) -0.0149(9) -0.0241(12) 0.0248(12)
C19 0.036(4) 0.046(4) 0.020(4) 0.002(3) 0.002(3) -0.007(3)
N26 0.027(3) 0.048(2) 0.034(3) -0.004(2) -0.0099(18) 0.0015(18)
C21 0.029(3) 0.056(3) 0.034(3) 0.006(3) -0.001(2) -0.005(2)
N22 0.031(2) 0.046(2) 0.0282(19) 0.0000(17) -0.0036(16) -0.0046(15)
C23 0.025(4) 0.070(4) 0.047(7) 0.001(5) -0.001(4) -0.009(3)
C20 0.0277(19) 0.060(3) 0.032(2) 0.0030(19) 0.0004(17) -0.0024(17)
C24 0.029(2) 0.063(3) 0.032(2) 0.013(2) -0.0023(16) -0.0061(19)
C25 0.029(2) 0.052(2) 0.023(2) -0.0010(18) -0.0056(17) 0.0002(18)
C28 0.037(4) 0.049(4) 0.023(4) -0.001(4) 0.003(3) -0.005(3)
C29 0.0275(19) 0.065(3) 0.030(2) -0.001(2) -0.0043(16) -0.0080(19)
C33 0.029(2) 0.075(3) 0.035(3) 0.012(2) -0.0027(18) -0.010(2)
N31 0.026(2) 0.057(2) 0.028(2) 0.0009(17) -0.0027(15) -0.0040(16)
C34 0.030(2) 0.046(2) 0.026(2) -0.0030(19) -0.0060(18) -0.0014(17)
C32 0.031(4) 0.072(6) 0.045(4) 0.001(4) -0.001(3) -0.008(3)
N36 0.025(2) 0.043(2) 0.032(3) 0.001(2) -0.0048(18) -0.0041(16)
O37 0.030(4) 0.075(3) 0.033(4) 0.002(3) -0.002(2) -0.004(3)
C30 0.023(3) 0.066(4) 0.034(3) 0.001(3) -0.001(2) -0.010(2)
N67 0.220(7) 0.124(4) 0.046(2) 0.011(2) 0.025(3) -0.013(4)
C65 0.168(6) 0.070(3) 0.073(3) -0.017(2) 0.027(3) -0.001(3)
C66 0.131(5) 0.087(3) 0.063(3) -0.021(2) 0.011(3) -0.014(3)
C69 0.221(6) 0.085(4) 0.064(3) 0.001(3) -0.037(4) -0.004(5)
N70 0.270(7) 0.143(5) 0.075(3) -0.023(3) -0.066(5) 0.040(6)
C68 0.195(6) 0.092(4) 0.081(4) 0.013(3) -0.031(4) 0.004(4)
C63 0.156(6) 0.235(8) 0.198(7) -0.063(6) 0.008(6) 0.003(6)
N64 0.168(7) 0.271(11) 0.251(10) -0.016(7) 0.003(7) -0.031(7)
C62 0.221(9) 0.305(11) 0.067(3) -0.068(5) -0.010(4) 0.008(8)
O43B 0.083(8) 0.045(6) 0.031(3) -0.004(3) -0.038(3) 0.017(4)
O44B 0.098(9) 0.047(3) 0.039(6) 0.014(3) -0.031(6) -0.017(4)
O56A 0.033(4) 0.041(4) 0.025(2) 0.002(2) -0.001(2) -0.001(2)
O55A 0.035(3) 0.0374(18) 0.0184(16) 0.0039(12) 0.006(2) -0.006(2)

loop_
_atom_type_symbol
_atom_type_description
_atom_type_scat_dispersion_real
_atom_type_scat_dispersion_imag
_atom_type_scat_source
C C 0.0045 0.0022 'International Tables Vol C Tables 4.2.6.8 and 6.1.1.4'
H H 0.0000 0.0000 'International Tables Vol C Tables 4.2.6.8 and 6.1.1.4'
N N 0.0085 0.0045 'International Tables Vol C Tables 4.2.6.8 and 6.1.1.4'
O O 0.0147 0.0082 'International Tables Vol C Tables 4.2.6.8 and 6.1.1.4'

loop_
_geom_angle_atom_site_label_1
_geom_angle_atom_site_label_2
_geom_angle_atom_site_label_3
_geom_angle
_geom_angle_site_symmetry_1
_geom_angle_site_symmetry_3
C59 O60 H60 109.5 . .
C54 O57 H57 109.5 . .
C47 O48 H48 109.5 . .
C38 O44A H44A 109.5 . .
C42 O45 H45 109.5 . .
C50 O55B H55B 109.5 . .
H17A N17 H17B 120.0 . .
C16 N17 H17A 120.0 . .
C16 N17 H17B 120.0 . .
H8A N8 H8B 120.0 . .
C7 N8 H8A 120.0 . .
C7 N8 H8B 120.0 . .
C12 N13 C14 118.77(14) . .
C5 N4 C3 118.60(14) . .
C1 C6 H6 120.6 . .
C5 C6 H6 120.6 . .
C5 C6 C1 118.72(16) . .
C12 C11 H11 120.6 . .
C12 C11 C10 118.84(15) . .
C10 C11 H11 120.6 . .
N13 C14 H14 118.8 . .
N13 C14 C15 122.39(16) . .
C15 C14 H14 118.8 . .
H51A C51 H51B 107.8 . .
C52 C51 H51A 109.0 . .
C52 C51 H51B 109.0 . .
C52 C51 C50 113.04(16) . .
C50 C51 H51A 109.0 . .
C50 C51 H51B 109.0 . .
N4 C3 H3 118.6 . .
N4 C3 C2 122.73(17) . .
C2 C3 H3 118.6 . .
C54 C53 H53 115.5 . .
C52 C53 H53 115.5 . .
C52 C53 C54 129.10(16) . .
N13 C12 C11 122.43(16) . .
N13 C12 H12 118.8 . .
C11 C12 H12 118.8 . .
H39A C39 H39B 107.6 . .
C40 C39 H39A 108.7 . .
C40 C39 H39B 108.7 . .
C40 C39 C38 114.42(19) . .
C38 C39 H39A 108.7 . .
C38 C39 H39B 108.7 . .
C6 C1 C7 123.39(16) . .
C2 C1 C6 118.64(15) . .
C2 C1 C7 117.95(15) . .
O58 C54 O57 124.46(15) . .
O58 C54 C53 118.99(15) . .
O57 C54 C53 116.55(15) . .
C11 C10 C16 123.51(15) . .
C15 C10 C11 118.62(14) . .
C15 C10 C16 117.84(15) . .
N4 C5 C6 122.52(16) . .
N4 C5 H5 118.7 . .
C6 C5 H5 118.7 . .
C3 C2 C1 118.78(16) . .
C3 C2 H2 120.6 . .
C1 C2 H2 120.6 . .
O9 C7 N8 123.28(15) . .
O9 C7 C1 118.03(15) . .
N8 C7 C1 118.69(15) . .
O18 C16 N17 123.22(14) . .
O18 C16 C10 118.17(15) . .
N17 C16 C10 118.61(15) . .
O46 C42 O45 124.14(15) . .
O46 C42 C41 119.20(16) . .
O45 C42 C41 116.66(16) . .
C42 C41 H41 116.1 . .
C40 C41 C42 127.79(16) . .
C40 C41 H41 116.1 . .
C14 C15 C10 118.93(16) . .
C14 C15 H15 120.5 . .
C10 C15 H15 120.5 . .
C51 C52 C59 116.74(14) . .
C53 C52 C51 127.72(15) . .
C53 C52 C59 115.54(15) . .
O60 C59 C52 112.72(14) . .
O61 C59 O60 124.40(15) . .
O61 C59 C52 122.87(15) . .
O49 C47 O48 124.27(15) . .
O49 C47 C40 122.78(16) . .
O48 C47 C40 112.95(15) . .
C39 C40 C47 118.31(15) . .
C41 C40 C39 126.56(15) . .
C41 C40 C47 115.13(15) . .
O44A C38 C39 118.2(5) . .
O43A C38 O44A 125.1(13) . .
O43A C38 C39 116.2(12) . .
O43B C38 C39 121.9(5) . .
O43B C38 O44B 121.6(13) . .
O44B C38 C39 116.0(12) . .
O55B C50 C51 113.5(4) . .
O56B C50 O55B 118.6(5) . .
O56B C50 C51 127.7(4) . .
O56A C50 C51 123.9(4) . .
O56A C50 O55A 125.1(5) . .
O55A C50 C51 110.8(3) . .
C20 C19 C25 117.0(8) . .
C24 C19 C20 118.1(6) . .
C24 C19 C25 124.9(7) . .
H26A N26 H26B 120.0 . .
C25 N26 H26A 120.0 . .
C25 N26 H26B 120.0 . .
N22 C21 H21 118.3 . .
N22 C21 C20 123.3(5) . .
C20 C21 H21 118.3 . .
C23 N22 C21 118.0(7) . .
N22 C23 H23 118.7 . .
N22 C23 C24 122.6(10) . .
C24 C23 H23 118.7 . .
C19 C20 H20 120.7 . .
C21 C20 C19 118.6(5) . .
C21 C20 H20 120.7 . .
C19 C24 C23 119.3(8) . .
C19 C24 H24 120.3 . .
C23 C24 H24 120.3 . .
O27 C25 C19 118.2(7) . .
O27 C25 N26 123.6(7) . .
N26 C25 C19 118.2(6) . .
C29 C28 C34 116.8(8) . .
C33 C28 C29 118.6(6) . .
C33 C28 C34 124.6(8) . .
C28 C29 H29 120.8 . .
C30 C29 C28 118.3(6) . .
C30 C29 H29 120.8 . .
C28 C33 H33 120.1 . .
C28 C33 C32 119.8(6) . .
C32 C33 H33 120.1 . .
C30 N31 C32 118.9(7) . .
N36 C34 C28 117.6(6) . .
O37 C34 C28 117.5(7) . .
O37 C34 N36 124.9(7) . .
C33 C32 H32 118.9 . .
N31 C32 C33 122.2(8) . .
N31 C32 H32 118.9 . .
C34 N36 H36A 120.0 . .
C34 N36 H36B 120.0 . .
H36A N36 H36B 120.0 . .
C29 C30 H30 118.9 . .
N31 C30 C29 122.1(5) . .
N31 C30 H30 118.9 . .
H65A C65 H65B 109.5 . .
H65A C65 H65C 109.5 . .
H65B C65 H65C 109.5 . .
C66 C65 H65A 109.5 . .
C66 C65 H65B 109.5 . .
C66 C65 H65C 109.5 . .
N67 C66 C65 177.4(8) . .
N70 C69 C68 174.7(6) . .
C69 C68 H68A 109.5 . .
C69 C68 H68B 109.5 . .
C69 C68 H68C 109.5 . .
H68A C68 H68B 109.5 . .
H68A C68 H68C 109.5 . .
H68B C68 H68C 109.5 . .
N64 C63 C62 176.9(13) . .
C63 C62 H62A 109.5 . .
C63 C62 H62B 109.5 . .
C63 C62 H62C 109.5 . .
H62A C62 H62B 109.5 . .
H62A C62 H62C 109.5 . .
H62B C62 H62C 109.5 . .
C38 O44B H44B 109.5 . .
C50 O55A H55A 109.5 . .

loop_
_geom_bond_atom_site_label_1
_geom_bond_atom_site_label_2
_geom_bond_distance
_geom_bond_site_symmetry_2
O58 C54 1.225(2) .
O46 C42 1.228(2) .
O60 H60 0.8400 .
O60 C59 1.313(2) .
O18 C16 1.245(2) .
O9 C7 1.251(2) .
O57 H57 0.8400 .
O57 C54 1.304(2) .
O49 C47 1.217(2) .
O48 H48 0.8400 .
O48 C47 1.312(2) .
O61 C59 1.216(2) .
O44A H44A 0.8400 .
O44A C38 1.290(11) .
O45 H45 0.8400 .
O45 C42 1.308(2) .
O55B H55B 0.8400 .
O55B C50 1.429(7) .
N17 H17A 0.8800 .
N17 H17B 0.8800 .
N17 C16 1.326(2) .
N8 H8A 0.8800 .
N8 H8B 0.8800 .
N8 C7 1.321(2) .
O56B C50 1.131(8) .
N13 C14 1.341(2) .
N13 C12 1.339(2) .
N4 C3 1.341(2) .
N4 C5 1.335(2) .
O43A C38 1.27(2) .
C6 H6 0.9500 .
C6 C1 1.395(2) .
C6 C5 1.393(2) .
C11 H11 0.9500 .
C11 C12 1.389(2) .
C11 C10 1.391(2) .
C14 H14 0.9500 .
C14 C15 1.387(2) .
C51 H51A 0.9900 .
C51 H51B 0.9900 .
C51 C52 1.504(2) .
C51 C50 1.504(3) .
C3 H3 0.9500 .
C3 C2 1.387(2) .
C53 H53 0.9500 .
C53 C54 1.494(2) .
C53 C52 1.335(2) .
C12 H12 0.9500 .
C39 H39A 0.9900 .
C39 H39B 0.9900 .
C39 C40 1.500(2) .
C39 C38 1.506(3) .
C1 C2 1.389(3) .
C1 C7 1.507(2) .
C10 C16 1.511(2) .
C10 C15 1.391(2) .
C5 H5 0.9500 .
C2 H2 0.9500 .
C42 C41 1.492(2) .
C41 H41 0.9500 .
C41 C40 1.336(3) .
C15 H15 0.9500 .
C52 C59 1.514(2) .
C47 C40 1.515(2) .
O27 C25 1.231(7) .
C38 O43B 1.216(13) .
C38 O44B 1.27(2) .
C50 O56A 1.094(9) .
C50 O55A 1.406(7) .
C19 C20 1.400(10) .
C19 C24 1.366(12) .
C19 C25 1.522(9) .
N26 H26A 0.8800 .
N26 H26B 0.8800 .
N26 C25 1.303(8) .
C21 H21 0.9500 .
C21 N22 1.329(7) .
C21 C20 1.373(8) .
N22 C23 1.326(16) .
C23 H23 0.9500 .
C23 C24 1.392(12) .
C20 H20 0.9500 .
C24 H24 0.9500 .
C28 C29 1.405(11) .
C28 C33 1.364(12) .
C28 C34 1.522(9) .
C29 H29 0.9500 .
C29 C30 1.393(8) .
C33 H33 0.9500 .
C33 C32 1.381(11) .
N31 C32 1.338(11) .
N31 C30 1.334(7) .
C34 N36 1.308(7) .
C34 O37 1.240(10) .
C32 H32 0.9500 .
N36 H36A 0.8800 .
N36 H36B 0.8800 .
C30 H30 0.9500 .
N67 C66 1.128(7) .
C65 H65A 0.9800 .
C65 H65B 0.9800 .
C65 H65C 0.9800 .
C65 C66 1.511(7) .
C69 N70 1.385(12) .
C69 C68 1.477(12) .
C68 H68A 0.9800 .
C68 H68B 0.9800 .
C68 H68C 0.9800 .
C63 N64 1.354(14) .
C63 C62 1.463(14) .
C62 H62A 0.9800 .
C62 H62B 0.9800 .
C62 H62C 0.9800 .
O44B H44B 0.8400 .
O55A H55A 0.8400 .

loop_
_geom_torsion_atom_site_label_1
_geom_torsion_atom_site_label_2
_geom_torsion_atom_site_label_3
_geom_torsion_atom_site_label_4
_geom_torsion
_geom_torsion_site_symmetry_1
_geom_torsion_site_symmetry_2
_geom_torsion_site_symmetry_3
_geom_torsion_site_symmetry_4
O46 C42 C41 C40 -177.40(17) . . . .
O49 C47 C40 C39 172.08(15) . . . .
O49 C47 C40 C41 -8.2(2) . . . .
O48 C47 C40 C39 -7.6(2) . . . .
O48 C47 C40 C41 172.09(15) . . . .
O45 C42 C41 C40 2.0(3) . . . .
N13 C14 C15 C10 -0.8(3) . . . .
N4 C3 C2 C1 -0.7(3) . . . .
C6 C1 C2 C3 0.5(2) . . . .
C6 C1 C7 O9 164.09(16) . . . .
C6 C1 C7 N8 -15.3(2) . . . .
C11 C10 C16 O18 169.48(15) . . . .
C11 C10 C16 N17 -9.6(2) . . . .
C11 C10 C15 C14 1.1(2) . . . .
C14 N13 C12 C11 1.2(2) . . . .
C51 C52 C59 O60 -8.4(2) . . . .
C51 C52 C59 O61 170.77(15) . . . .
C3 N4 C5 C6 1.0(3) . . . .
C53 C52 C59 O60 171.17(14) . . . .
C53 C52 C59 O61 -9.7(2) . . . .
C12 N13 C14 C15 -0.3(2) . . . .
C12 C11 C10 C16 -178.33(15) . . . .
C12 C11 C10 C15 -0.3(2) . . . .
C1 C6 C5 N4 -1.2(3) . . . .
C54 C53 C52 C51 -1.6(3) . . . .
C54 C53 C52 C59 178.92(15) . . . .
C10 C11 C12 N13 -0.8(3) . . . .
C5 N4 C3 C2 0.0(3) . . . .
C5 C6 C1 C2 0.4(2) . . . .
C5 C6 C1 C7 -178.09(15) . . . .
C2 C1 C7 O9 -14.4(2) . . . .
C2 C1 C7 N8 166.25(15) . . . .
C7 C1 C2 C3 179.06(15) . . . .
C16 C10 C15 C14 179.24(14) . . . .
C42 C41 C40 C39 -0.8(3) . . . .
C42 C41 C40 C47 179.56(15) . . . .
C15 C10 C16 O18 -8.5(2) . . . .
C15 C10 C16 N17 172.44(14) . . . .
C52 C51 C50 O55B 40.2(5) . . . .
C52 C51 C50 O56B -145.0(6) . . . .
C52 C51 C50 O56A 30.6(6) . . . .
C52 C51 C50 O55A -144.8(3) . . . .
C52 C53 C54 O58 177.94(16) . . . .
C52 C53 C54 O57 -2.8(2) . . . .
C40 C39 C38 O44A -5.8(7) . . . .
C40 C39 C38 O43A -177.7(9) . . . .
C40 C39 C38 O43B -8.2(8) . . . .
C40 C39 C38 O44B 164.6(11) . . . .
C38 C39 C40 C41 -86.3(2) . . . .
C38 C39 C40 C47 93.35(19) . . . .
C50 C51 C52 C53 -106.8(2) . . . .
C50 C51 C52 C59 72.7(2) . . . .
C21 N22 C23 C24 3.4(17) . . . .
N22 C21 C20 C19 1.1(10) . . . .
N22 C23 C24 C19 -2.1(18) . . . .
C20 C19 C24 C23 0.1(14) . . . .
C20 C19 C25 O27 -5.3(11) . . . .
C20 C19 C25 N26 172.9(6) . . . .
C20 C21 N22 C23 -2.9(12) . . . .
C24 C19 C20 C21 0.4(12) . . . .
C24 C19 C25 O27 176.5(8) . . . .
C24 C19 C25 N26 -5.3(12) . . . .
C25 C19 C20 C21 -178.0(6) . . . .
C25 C19 C24 C23 178.3(10) . . . .
C28 C29 C30 N31 -1.1(10) . . . .
C28 C33 C32 N31 -3.4(14) . . . .
C29 C28 C33 C32 0.1(14) . . . .
C29 C28 C34 N36 166.8(7) . . . .
C29 C28 C34 O37 -12.0(12) . . . .
C33 C28 C29 C30 2.1(12) . . . .
C33 C28 C34 N36 -16.8(12) . . . .
C33 C28 C34 O37 164.4(10) . . . .
C34 C28 C29 C30 178.7(6) . . . .
C34 C28 C33 C32 -176.3(9) . . . .
C32 N31 C30 C29 -2.0(10) . . . .
C30 N31 C32 C33 4.3(13) . . . .
